data_7117038
loop_
_publ_author_name
'Justin F. Binder'
'Ala'aeddeen Swidan'
'Martin Tang'
'Jennifer H. Nguyen'
'Charles L. B. Macdonald'

_publ_section_title
;
 Remarkably stable chelating bis-N-heterocyclic carbene adducts of
 phosphorus(I) cations
;
_journal_name_full Chem.Commun.
_journal_page_first 7741
_journal_paper_doi 10.1039/C5cc00331H
_journal_volume 51
_journal_year 2015
_chemical_formula_moiety 'C18 H24 Au N8 P2, 2(C F3 O3 S), Cl'
_chemical_formula_sum 'C20 H24 Au Cl F6 N8 O6 P2 S2'
_chemical_formula_weight 944.95
_chemical_properties_physical 'Air-sensitive, Moisture-sensitive'
_space_group_crystal_system monoclinic
_space_group_IT_number 15
_space_group_name_Hall '-C 2yc'
_space_group_name_H-M_alt 'C 1 2/c 1'
_symmetry_space_group_name_Hall '-C 2yc'
_symmetry_space_group_name_H-M 'C 1 2/c 1'
_atom_sites_solution_hydrogens geom
_audit_creation_method SHELXL-2014/7
_audit_update_record
;
2015-01-09 deposited with the CCDC.
2015-03-27 downloaded from the CCDC.
;
_cell_angle_alpha 90
_cell_angle_beta 123.628(2)
_cell_angle_gamma 90
_cell_formula_units_Z 4
_cell_length_a 20.7657(7)
_cell_length_b 14.6302(7)
_cell_length_c 13.2427(5)
_cell_measurement_reflns_used 9276
_cell_measurement_temperature 173(2)
_cell_measurement_theta_max 30.56
_cell_measurement_theta_min 3.03
_cell_volume 3349.9(2)
_computing_cell_refinement 'Bruker SAINT'
_computing_data_collection 'Bruker APEX2'
_computing_data_reduction 'Bruker SAINT'
_computing_molecular_graphics 'Bruker SHELXTL'
_computing_publication_material 'Bruker SHELXTL'
_computing_structure_refinement 'SHELXL-2014/7 (Sheldrick, 2014)'
_computing_structure_solution 'SHELXS-97 (Sheldrick 2008)'
_diffrn_ambient_temperature 173(2)
_diffrn_measured_fraction_theta_full 0.998
_diffrn_measured_fraction_theta_max 0.998
_diffrn_measurement_device_type 'Bruker APEX-II CCD'
_diffrn_measurement_method '\f and \w scans'
_diffrn_radiation_type MoK\a
_diffrn_radiation_wavelength 0.71073
_diffrn_reflns_av_R_equivalents 0.0393
_diffrn_reflns_av_unetI/netI 0.0142
_diffrn_reflns_Laue_measured_fraction_full 0.998
_diffrn_reflns_Laue_measured_fraction_max 0.998
_diffrn_reflns_limit_h_max 26
_diffrn_reflns_limit_h_min -26
_diffrn_reflns_limit_k_max 18
_diffrn_reflns_limit_k_min -18
_diffrn_reflns_limit_l_max 17
_diffrn_reflns_limit_l_min -17
_diffrn_reflns_number 61590
_diffrn_reflns_point_group_measured_fraction_full 0.998
_diffrn_reflns_point_group_measured_fraction_max 0.998
_diffrn_reflns_theta_full 25.242
_diffrn_reflns_theta_max 27.500
_diffrn_reflns_theta_min 3.025
_exptl_absorpt_coefficient_mu 4.772
_exptl_absorpt_correction_T_max 0.686
_exptl_absorpt_correction_T_min 0.558
_exptl_absorpt_correction_type multi-scan
_exptl_absorpt_process_details 'SADABS; Bruker, 2014'
_exptl_crystal_colour white
_exptl_crystal_density_diffrn 1.874
_exptl_crystal_description prism
_exptl_crystal_F_000 1840
_exptl_crystal_recrystallization_method 'Re-crystallisation from solvent: acetonitrile'
_exptl_crystal_size_max 0.21
_exptl_crystal_size_mid 0.101
_exptl_crystal_size_min 0.079
_refine_diff_density_max 1.634
_refine_diff_density_min -1.171
_refine_diff_density_rms 0.133
_refine_ls_extinction_coef .
_refine_ls_extinction_method none
_refine_ls_goodness_of_fit_ref 1.069
_refine_ls_hydrogen_treatment constr
_refine_ls_matrix_type full
_refine_ls_number_parameters 212
_refine_ls_number_reflns 3862
_refine_ls_number_restraints 18
_refine_ls_restrained_S_all 1.073
_refine_ls_R_factor_all 0.0308
_refine_ls_R_factor_gt 0.0293
_refine_ls_shift/su_max 0.002
_refine_ls_shift/su_mean 0.000
_refine_ls_structure_factor_coef Fsqd
_refine_ls_weighting_details 'w=1/[\s^2^(Fo^2^)+(0.0541P)^2^+11.7716P] where P=(Fo^2^+2Fc^2^)/3'
_refine_ls_weighting_scheme calc
_refine_ls_wR_factor_gt 0.0798
_refine_ls_wR_factor_ref 0.0810
_reflns_Friedel_coverage 0.000
_reflns_Friedel_fraction_full .
_reflns_Friedel_fraction_max .
_reflns_number_gt 3693
_reflns_number_total 3862
_reflns_threshold_expression 'I > 2\s(I)'
_cod_data_source_file c5cc00331h2.cif
_cod_data_source_block shelx_5
_cod_database_code 7117038
_shelx_shelxl_version_number 2014/7
_shelx_space_group_comment
;
The symmetry employed for this shelxl refinement is uniquely defined
by the following loop, which should always be used as a source of
symmetry information in preference to the above space-group names.
They are only intended as comments.
;

loop_
_space_group_symop_operation_xyz
'x, y, z'
'-x, y, -z+1/2'
'x+1/2, y+1/2, z'
'-x+1/2, y+1/2, -z+1/2'
'-x, -y, -z'
'x, -y, z-1/2'
'-x+1/2, -y+1/2, -z'
'x+1/2, -y+1/2, z-1/2'

loop_
_atom_site_label
_atom_site_type_symbol
_atom_site_fract_x
_atom_site_fract_y
_atom_site_fract_z
_atom_site_U_iso_or_equiv
_atom_site_adp_type
_atom_site_occupancy
_atom_site_site_symmetry_order
_atom_site_calc_flag
_atom_site_refinement_flags_posn
_atom_site_refinement_flags_adp
_atom_site_refinement_flags_occupancy
_atom_site_disorder_assembly
_atom_site_disorder_group
Au Au 0.5000 0.35619(2) 0.2500 0.02293(8) Uani 1 2 d S T P . .
P P 0.37114(5) 0.34328(6) 0.18835(8) 0.02201(18) Uani 1 1 d . . . . .
C1 C 0.37039(18) 0.4281(2) 0.2879(3) 0.0200(6) Uani 1 1 d . . . . .
N2 N 0.33805(16) 0.5113(2) 0.2577(3) 0.0234(6) Uani 1 1 d . . . . .
N5 N 0.40254(16) 0.41826(19) 0.4072(3) 0.0222(5) Uani 1 1 d . . . . .
C3 C 0.3513(2) 0.5549(2) 0.3598(4) 0.0284(7) Uani 1 1 d . . . . .
H3 H 0.3350 0.6149 0.3630 0.034 Uiso 1 1 calc R U . . .
C4 C 0.3914(2) 0.4971(2) 0.4542(4) 0.0287(7) Uani 1 1 d . . . . .
H4 H 0.4086 0.5080 0.5362 0.034 Uiso 1 1 calc R U . . .
C6 C 0.4502(2) 0.3399(2) 0.4762(3) 0.0259(7) Uani 1 1 d . . . . .
H6A H 0.5020 0.3452 0.4899 0.031 Uiso 1 1 calc R U . . .
H6B H 0.4568 0.3373 0.5561 0.031 Uiso 1 1 calc R U . . .
C8 C 0.4096(2) 0.1736(3) 0.4531(4) 0.0306(8) Uani 1 1 d . . . . .
H8 H 0.4260 0.1603 0.5342 0.037 Uiso 1 1 calc R U . . .
C9 C 0.3795(2) 0.1142(3) 0.3594(4) 0.0328(8) Uani 1 1 d . . . . .
H9 H 0.3710 0.0508 0.3625 0.039 Uiso 1 1 calc R U . . .
C11 C 0.38348(18) 0.2502(2) 0.2886(3) 0.0205(6) Uani 1 1 d . . . . .
N7 N 0.41175(16) 0.25803(19) 0.4072(3) 0.0221(6) Uani 1 1 d . . . . .
N10 N 0.36348(19) 0.1626(2) 0.2588(3) 0.0277(6) Uani 1 1 d . . . . .
C21 C 0.2961(2) 0.5508(3) 0.1359(4) 0.0310(8) Uani 1 1 d . . . . .
H21A H 0.3320 0.5615 0.1111 0.046 Uiso 1 1 calc R U . . .
H21B H 0.2727 0.6090 0.1361 0.046 Uiso 1 1 calc R U . . .
H21C H 0.2554 0.5086 0.0789 0.046 Uiso 1 1 calc R U . . .
C101 C 0.3275(3) 0.1265(3) 0.1354(5) 0.0480(12) Uani 1 1 d . . . . .
H10A H 0.2794 0.1598 0.0801 0.072 Uiso 1 1 calc R U . . .
H10B H 0.3159 0.0614 0.1346 0.072 Uiso 1 1 calc R U . . .
H10C H 0.3630 0.1341 0.1093 0.072 Uiso 1 1 calc R U . . .
Cl Cl 0.0000 0.06584(7) 0.2500 0.0205(2) Uani 1 2 d S T P . .
O1 O 0.0904(2) 0.2871(3) 0.0638(4) 0.0727(13) Uani 1 1 d . . . . .
O2 O 0.2224(2) 0.2576(2) 0.2174(4) 0.0649(12) Uani 1 1 d . . . . .
O3 O 0.1806(2) 0.4117(2) 0.1460(4) 0.0580(10) Uani 1 1 d . . . . .
S S 0.16087(6) 0.32263(7) 0.16368(11) 0.0348(2) Uani 1 1 d . . . . .
C01 C 0.1385(6) 0.3425(4) 0.2747(9) 0.078(3) Uani 0.819(6) 1 d D . P A 1
F11 F 0.1947(4) 0.3732(4) 0.3748(6) 0.1012(15) Uani 0.819(6) 1 d D . P A 1
F12 F 0.0795(4) 0.4017(4) 0.2332(6) 0.1012(15) Uani 0.819(6) 1 d D . P A 1
F13 F 0.1164(5) 0.2630(4) 0.3014(7) 0.1012(15) Uani 0.819(6) 1 d D . P A 1
C02 C 0.1344(18) 0.3208(17) 0.276(3) 0.078(3) Uani 0.181(6) 1 d D . P A 2
F21 F 0.0672(16) 0.2738(17) 0.233(3) 0.1012(15) Uani 0.181(6) 1 d D . P A 2
F22 F 0.1789(16) 0.2735(16) 0.380(2) 0.1012(15) Uani 0.181(6) 1 d D . P A 2
F23 F 0.1214(19) 0.4016(13) 0.309(3) 0.1012(15) Uani 0.181(6) 1 d D . P A 2

loop_
_atom_site_aniso_label
_atom_site_aniso_U_11
_atom_site_aniso_U_22
_atom_site_aniso_U_33
_atom_site_aniso_U_23
_atom_site_aniso_U_13
_atom_site_aniso_U_12
Au 0.02526(11) 0.02369(11) 0.02374(11) 0.000 0.01600(9) 0.000
P 0.0236(4) 0.0197(4) 0.0216(4) -0.0011(3) 0.0118(4) 0.0005(3)
C1 0.0190(14) 0.0154(14) 0.0252(15) -0.0003(12) 0.0121(13) -0.0003(11)
N2 0.0228(13) 0.0171(13) 0.0300(15) 0.0021(11) 0.0144(12) 0.0029(10)
N5 0.0241(13) 0.0164(13) 0.0229(13) -0.0013(10) 0.0111(11) 0.0006(10)
C3 0.0321(18) 0.0170(15) 0.0373(19) -0.0028(14) 0.0199(16) 0.0012(13)
C4 0.0365(19) 0.0199(16) 0.0318(18) -0.0067(14) 0.0202(16) -0.0001(14)
C6 0.0274(17) 0.0176(15) 0.0226(16) -0.0012(12) 0.0076(14) 0.0014(13)
C8 0.0347(19) 0.0211(17) 0.037(2) 0.0087(15) 0.0206(17) 0.0027(15)
C9 0.0343(19) 0.0169(16) 0.046(2) 0.0023(15) 0.0215(18) -0.0027(14)
C11 0.0175(14) 0.0159(14) 0.0271(16) -0.0032(12) 0.0116(13) -0.0010(11)
N7 0.0243(13) 0.0151(13) 0.0266(14) 0.0017(10) 0.0139(12) 0.0001(10)
N10 0.0269(15) 0.0175(13) 0.0328(16) -0.0055(12) 0.0128(13) -0.0035(11)
C21 0.0310(18) 0.0267(18) 0.0316(19) 0.0094(14) 0.0151(16) 0.0086(14)
C101 0.056(3) 0.029(2) 0.041(2) -0.0183(19) 0.016(2) -0.009(2)
Cl 0.0242(5) 0.0172(5) 0.0162(4) 0.000 0.0088(4) 0.000
O1 0.047(2) 0.057(3) 0.079(3) -0.016(2) 0.013(2) -0.0107(18)
O2 0.0379(17) 0.0277(16) 0.120(4) 0.0058(19) 0.038(2) 0.0063(14)
O3 0.065(2) 0.0221(15) 0.104(3) 0.0038(17) 0.058(2) 0.0010(15)
S 0.0281(4) 0.0201(4) 0.0555(6) -0.0039(4) 0.0227(4) -0.0021(3)
C01 0.159(8) 0.017(3) 0.102(6) -0.018(3) 0.100(6) -0.017(4)
F11 0.154(4) 0.0717(18) 0.119(4) -0.019(2) 0.101(4) -0.014(2)
F12 0.154(4) 0.0717(18) 0.119(4) -0.019(2) 0.101(4) -0.014(2)
F13 0.154(4) 0.0717(18) 0.119(4) -0.019(2) 0.101(4) -0.014(2)
C02 0.159(8) 0.017(3) 0.102(6) -0.018(3) 0.100(6) -0.017(4)
F21 0.154(4) 0.0717(18) 0.119(4) -0.019(2) 0.101(4) -0.014(2)
F22 0.154(4) 0.0717(18) 0.119(4) -0.019(2) 0.101(4) -0.014(2)
F23 0.154(4) 0.0717(18) 0.119(4) -0.019(2) 0.101(4) -0.014(2)

loop_
_atom_type_symbol
_atom_type_description
_atom_type_scat_dispersion_real
_atom_type_scat_dispersion_imag
_atom_type_scat_source
C C 0.0033 0.0016 'International Tables Vol C Tables 4.2.6.8 and 6.1.1.4'
H H 0.0000 0.0000 'International Tables Vol C Tables 4.2.6.8 and 6.1.1.4'
N N 0.0061 0.0033 'International Tables Vol C Tables 4.2.6.8 and 6.1.1.4'
O O 0.0106 0.0060 'International Tables Vol C Tables 4.2.6.8 and 6.1.1.4'
F F 0.0171 0.0103 'International Tables Vol C Tables 4.2.6.8 and 6.1.1.4'
P P 0.1023 0.0942 'International Tables Vol C Tables 4.2.6.8 and 6.1.1.4'
S S 0.1246 0.1234 'International Tables Vol C Tables 4.2.6.8 and 6.1.1.4'
Cl Cl 0.1484 0.1585 'International Tables Vol C Tables 4.2.6.8 and 6.1.1.4'
Au Au -2.0133 8.8022 'International Tables Vol C Tables 4.2.6.8 and 6.1.1.4'

loop_
_geom_angle_atom_site_label_1
_geom_angle_atom_site_label_2
_geom_angle_atom_site_label_3
_geom_angle
_geom_angle_site_symmetry_1
_geom_angle_site_symmetry_3
P Au P 170.71(4) . 2_655
C1 P C11 92.08(15) . .
C1 P Au 99.20(11) . .
C11 P Au 97.73(10) . .
N5 C1 N2 106.9(3) . .
N5 C1 P 125.7(2) . .
N2 C1 P 127.4(3) . .
C1 N2 C3 109.4(3) . .
C1 N2 C21 125.6(3) . .
C3 N2 C21 124.9(3) . .
C1 N5 C4 109.9(3) . .
C1 N5 C6 123.1(3) . .
C4 N5 C6 126.5(3) . .
C4 C3 N2 107.7(3) . .
C4 C3 H3 126.1 . .
N2 C3 H3 126.1 . .
C3 C4 N5 106.0(3) . .
C3 C4 H4 127.0 . .
N5 C4 H4 127.0 . .
N7 C6 N5 108.0(3) . .
N7 C6 H6A 110.1 . .
N5 C6 H6A 110.1 . .
N7 C6 H6B 110.1 . .
N5 C6 H6B 110.1 . .
H6A C6 H6B 108.4 . .
C9 C8 N7 106.3(3) . .
C9 C8 H8 126.9 . .
N7 C8 H8 126.9 . .
C8 C9 N10 107.4(3) . .
C8 C9 H9 126.3 . .
N10 C9 H9 126.3 . .
N10 C11 N7 106.9(3) . .
N10 C11 P 127.4(3) . .
N7 C11 P 125.7(2) . .
C11 N7 C8 109.7(3) . .
C11 N7 C6 122.7(3) . .
C8 N7 C6 126.8(3) . .
C11 N10 C9 109.8(3) . .
C11 N10 C101 123.9(4) . .
C9 N10 C101 126.4(3) . .
N2 C21 H21A 109.5 . .
N2 C21 H21B 109.5 . .
H21A C21 H21B 109.5 . .
N2 C21 H21C 109.5 . .
H21A C21 H21C 109.5 . .
H21B C21 H21C 109.5 . .
N10 C101 H10A 109.5 . .
N10 C101 H10B 109.5 . .
H10A C101 H10B 109.5 . .
N10 C101 H10C 109.5 . .
H10A C101 H10C 109.5 . .
H10B C101 H10C 109.5 . .
O1 S O3 115.1(3) . .
O1 S O2 113.4(3) . .
O3 S O2 115.6(2) . .
O1 S C01 102.8(4) . .
O3 S C01 102.4(3) . .
O2 S C01 105.4(4) . .
O1 S C02 97.5(10) . .
O3 S C02 112.7(8) . .
O2 S C02 99.9(9) . .
F11 C01 F12 107.6(6) . .
F11 C01 F13 106.1(8) . .
F12 C01 F13 107.1(8) . .
F11 C01 S 114.1(7) . .
F12 C01 S 111.1(6) . .
F13 C01 S 110.6(5) . .
F23 C02 F22 105(2) . .
F23 C02 F21 104(2) . .
F22 C02 F21 97.6(18) . .
F23 C02 S 117(2) . .
F22 C02 S 119(2) . .
F21 C02 S 111(2) . .

loop_
_geom_bond_atom_site_label_1
_geom_bond_atom_site_label_2
_geom_bond_distance
_geom_bond_site_symmetry_2
Au P 2.3329(9) .
Au P 2.3330(9) 2_655
P C1 1.817(3) .
P C11 1.818(4) .
C1 N5 1.339(4) .
C1 N2 1.340(4) .
N2 C3 1.378(5) .
N2 C21 1.462(5) .
N5 C4 1.389(4) .
N5 C6 1.459(4) .
C3 C4 1.349(6) .
C3 H3 0.9500 .
C4 H4 0.9500 .
C6 N7 1.449(4) .
C6 H6A 0.9900 .
C6 H6B 0.9900 .
C8 C9 1.351(6) .
C8 N7 1.388(4) .
C8 H8 0.9500 .
C9 N10 1.377(5) .
C9 H9 0.9500 .
C11 N10 1.337(4) .
C11 N7 1.343(4) .
N10 C101 1.468(6) .
C21 H21A 0.9800 .
C21 H21B 0.9800 .
C21 H21C 0.9800 .
C101 H10A 0.9800 .
C101 H10B 0.9800 .
C101 H10C 0.9800 .
O1 S 1.421(4) .
O2 S 1.426(3) .
O3 S 1.424(3) .
S C01 1.794(9) .
S C02 1.84(3) .
C01 F11 1.268(11) .
C01 F12 1.345(11) .
C01 F13 1.366(8) .
C02 F23 1.338(19) .
C02 F22 1.351(19) .
C02 F21 1.365(19) .

loop_
_geom_hbond_atom_site_label_D
_geom_hbond_atom_site_label_H
_geom_hbond_atom_site_label_A
_geom_hbond_distance_DH
_geom_hbond_distance_HA
_geom_hbond_distance_DA
_geom_hbond_angle_DHA
_geom_hbond_site_symmetry_A
C3 H3 O2 0.95 2.35 3.232(5) 154.8 4
C4 H4 Cl 0.95 2.61 3.390(4) 139.1 7_556
C6 H6A O1 0.99 2.47 3.087(6) 120.3 8_556
C6 H6B Cl 0.99 2.62 3.459(4) 142.8 7_556
C9 H9 O3 0.95 2.27 3.201(5) 165.0 4_545
C21 H21A Cl 0.98 2.91 3.630(4) 131.4 3
C21 H21B F22 0.98 2.66 3.32(2) 125.1 4
C21 H21C O3 0.98 2.60 3.204(5) 120.3 .
C101 H10B F23 0.98 2.58 3.41(2) 142.9 4_545

loop_
_geom_torsion_atom_site_label_1
_geom_torsion_atom_site_label_2
_geom_torsion_atom_site_label_3
_geom_torsion_atom_site_label_4
_geom_torsion
_geom_torsion_site_symmetry_1
_geom_torsion_site_symmetry_2
_geom_torsion_site_symmetry_3
_geom_torsion_site_symmetry_4
C11 P C1 N5 24.4(3) . . . .
Au P C1 N5 -73.8(3) . . . .
C11 P C1 N2 -155.4(3) . . . .
Au P C1 N2 106.4(3) . . . .
N5 C1 N2 C3 1.1(4) . . . .
P C1 N2 C3 -179.1(3) . . . .
N5 C1 N2 C21 -179.7(3) . . . .
P C1 N2 C21 0.1(5) . . . .
N2 C1 N5 C4 -0.8(4) . . . .
P C1 N5 C4 179.4(3) . . . .
N2 C1 N5 C6 -173.6(3) . . . .
P C1 N5 C6 6.7(5) . . . .
C1 N2 C3 C4 -0.9(4) . . . .
C21 N2 C3 C4 179.9(3) . . . .
N2 C3 C4 N5 0.4(4) . . . .
C1 N5 C4 C3 0.3(4) . . . .
C6 N5 C4 C3 172.7(3) . . . .
C1 N5 C6 N7 -44.9(5) . . . .
C4 N5 C6 N7 143.6(3) . . . .
N7 C8 C9 N10 -0.4(4) . . . .
C1 P C11 N10 155.1(3) . . . .
Au P C11 N10 -105.3(3) . . . .
C1 P C11 N7 -21.7(3) . . . .
Au P C11 N7 77.9(3) . . . .
N10 C11 N7 C8 0.1(4) . . . .
P C11 N7 C8 177.4(3) . . . .
N10 C11 N7 C6 170.3(3) . . . .
P C11 N7 C6 -12.4(5) . . . .
C9 C8 N7 C11 0.2(4) . . . .
C9 C8 N7 C6 -169.5(3) . . . .
N5 C6 N7 C11 47.8(4) . . . .
N5 C6 N7 C8 -143.7(3) . . . .
N7 C11 N10 C9 -0.3(4) . . . .
P C11 N10 C9 -177.6(3) . . . .
N7 C11 N10 C101 177.8(4) . . . .
P C11 N10 C101 0.5(6) . . . .
C8 C9 N10 C11 0.5(4) . . . .
C8 C9 N10 C101 -177.6(4) . . . .
O1 S C01 F11 178.6(6) . . . .
O3 S C01 F11 -61.7(6) . . . .
O2 S C01 F11 59.6(6) . . . .
O1 S C01 F12 -59.6(6) . . . .
O3 S C01 F12 60.1(6) . . . .
O2 S C01 F12 -178.6(5) . . . .
O1 S C01 F13 59.2(8) . . . .
O3 S C01 F13 178.9(7) . . . .
O2 S C01 F13 -59.8(8) . . . .
O1 S C02 F23 -108(2) . . . .
O3 S C02 F23 13(2) . . . .
O2 S C02 F23 136(2) . . . .
O1 S C02 F22 122.9(18) . . . .
O3 S C02 F22 -115.9(18) . . . .
O2 S C02 F22 7(2) . . . .
O1 S C02 F21 10.6(18) . . . .
O3 S C02 F21 131.8(16) . . . .
O2 S C02 F21 -104.8(17) . . . .
